data_4113225
loop_
_publ_author_name
'Bin Zhao'
'Xiao-Yan Chen'
'Peng Cheng'
'Dai-Zheng Liao'
'Shi-Ping Yan'
'Zong-Hui Jiang'

_publ_section_title
;
 Coordination Polymers Containing 1D Channels as Selective Luminescent
 Probes
;
_journal_name_full 'Journal of the American Chemical Society'
_journal_page_first 15394
_journal_page_last 15395
_journal_paper_doi 10.1021/ja047141b
_journal_volume 126
_journal_year 2004
_chemical_formula_sum 'C21 H21.5 Eu Mn1.5 N3 O18.25'
_chemical_formula_weight 842.28
_chemical_name_systematic
; 
 ? 
;
_space_group_IT_number 192
_symmetry_cell_setting hexagonal
_symmetry_space_group_name_Hall '-P 6 2c'
_symmetry_space_group_name_H-M 'P 6/m c c'
_atom_sites_solution_hydrogens geom
_atom_sites_solution_primary direct
_atom_sites_solution_secondary difmap
_audit_creation_method SHELXL-97
_cell_angle_alpha 90.00
_cell_angle_beta 90.00
_cell_angle_gamma 120.00
_cell_formula_units_Z 4
_cell_length_a 15.288(3)
_cell_length_b 15.288(3)
_cell_length_c 15.663(6)
_cell_measurement_reflns_used 858
_cell_measurement_temperature 293(2)
_cell_measurement_theta_max 26.36
_cell_measurement_theta_min 3.02
_cell_volume 3170.3(15)
_computing_cell_refinement 'Bruker SMART'
_computing_data_collection 'Bruker SMART'
_computing_data_reduction 'Bruker SAINT'
_computing_molecular_graphics 'Bruker SHELXTL'
_computing_publication_material 'Bruker SHELXTL'
_computing_structure_refinement 'SHELXL-97 (Sheldrick, 1997)'
_computing_structure_solution 'SHELXS-97 (Sheldrick, 1990)'
_diffrn_ambient_temperature 293(2)
_diffrn_measured_fraction_theta_full 0.955
_diffrn_measured_fraction_theta_max 0.955
_diffrn_measurement_device_type 'CCD area detector'
_diffrn_measurement_method 'phi and omega scans'
_diffrn_radiation_monochromator graphite
_diffrn_radiation_source 'fine-focus sealed tube'
_diffrn_radiation_type MoK\a
_diffrn_radiation_wavelength 0.71073
_diffrn_reflns_av_R_equivalents 0.1015
_diffrn_reflns_av_sigmaI/netI 0.0390
_diffrn_reflns_limit_h_max 15
_diffrn_reflns_limit_h_min -19
_diffrn_reflns_limit_k_max 19
_diffrn_reflns_limit_k_min -15
_diffrn_reflns_limit_l_max 19
_diffrn_reflns_limit_l_min -16
_diffrn_reflns_number 16046
_diffrn_reflns_theta_full 26.42
_diffrn_reflns_theta_max 26.42
_diffrn_reflns_theta_min 2.60
_exptl_absorpt_coefficient_mu 2.629
_exptl_absorpt_correction_T_max 1.000000
_exptl_absorpt_correction_T_min 0.778600
_exptl_absorpt_correction_type multi-scan
_exptl_absorpt_process_details SADABS
_exptl_crystal_density_diffrn 1.765
_exptl_crystal_density_meas 0
_exptl_crystal_F_000 1660
_exptl_crystal_size_max 0.12
_exptl_crystal_size_mid 0.08
_exptl_crystal_size_min 0.06
_refine_diff_density_max 1.093
_refine_diff_density_min -0.457
_refine_diff_density_rms 0.089
_refine_ls_extinction_coef 0.0038(5)
_refine_ls_extinction_expression Fc^*^=kFc[1+0.001xFc^2^\l^3^/sin(2\q)]^-1/4^
_refine_ls_extinction_method SHELXL
_refine_ls_goodness_of_fit_ref 0.997
_refine_ls_hydrogen_treatment mixed
_refine_ls_matrix_type full
_refine_ls_number_parameters 76
_refine_ls_number_reflns 1094
_refine_ls_number_restraints 0
_refine_ls_restrained_S_all 0.997
_refine_ls_R_factor_all 0.0584
_refine_ls_R_factor_gt 0.0283
_refine_ls_shift/su_max 0.000
_refine_ls_shift/su_mean 0.000
_refine_ls_structure_factor_coef Fsqd
_refine_ls_weighting_details 'calc w=1/[\s^2^(Fo^2^)+(0.0436P)^2^+0.0000P] where P=(Fo^2^+2Fc^2^)/3'
_refine_ls_weighting_scheme calc
_refine_ls_wR_factor_gt 0.0650
_refine_ls_wR_factor_ref 0.0765
_reflns_number_gt 721
_reflns_number_total 1094
_reflns_threshold_expression >2sigma(I)
_cod_data_source_file ja047141bsi20040515_115617.cif
_cod_data_source_block 021101a
_cod_original_cell_volume 3170.2(13)
_cod_database_code 4113225

loop_
_symmetry_equiv_pos_as_xyz
'x, y, z'
'-y, x-y, z'
'-x+y, -x, z'
'-x, -y, z'
'y, -x+y, z'
'x-y, x, z'
'y, x, -z+1/2'
'x-y, -y, -z+1/2'
'-x, -x+y, -z+1/2'
'-y, -x, -z+1/2'
'-x+y, y, -z+1/2'
'x, x-y, -z+1/2'
'-x, -y, -z'
'y, -x+y, -z'
'x-y, x, -z'
'x, y, -z'
'-y, x-y, -z'
'-x+y, -x, -z'
'-y, -x, z-1/2'
'-x+y, y, z-1/2'
'x, x-y, z-1/2'
'y, x, z-1/2'
'x-y, -y, z-1/2'
'-x, -x+y, z-1/2'

loop_
_atom_site_label
_atom_site_type_symbol
_atom_site_fract_x
_atom_site_fract_y
_atom_site_fract_z
_atom_site_U_iso_or_equiv
_atom_site_adp_type
_atom_site_occupancy
_atom_site_symmetry_multiplicity
_atom_site_calc_flag
_atom_site_refinement_flags
Eu1 Eu 0.3333 0.6667 0.2500 0.0200(2) Uani 1 6 d S
Mn1 Mn 0.5000 1.0000 0.0000 0.0213(3) Uani 1 4 d S
N1 N 0.23878(15) 0.76122(15) 0.2500 0.0240(9) Uani 1 2 d S
O1 O 0.3866(2) 0.8012(2) 0.14365(18) 0.0325(7) Uani 1 1 d .
O2 O 0.3843(3) 0.9367(2) 0.0938(2) 0.0427(9) Uani 1 1 d .
O3 O 0.4913(3) 1.1434(3) 0.0000 0.0313(10) Uani 1 2 d S
C1 C 0.2638(3) 0.8377(3) 0.1967(3) 0.0280(9) Uani 1 1 d .
C2 C 0.2136(4) 0.8907(4) 0.1951(4) 0.0427(13) Uani 1 1 d .
H2A H 0.2325 0.9439 0.1571 0.051 Uiso 1 1 calc R
C3 C 0.1356(2) 0.8644(2) 0.2500 0.0524(18) Uani 1 2 d S
H3A H 0.1005 0.8995 0.2500 0.063 Uiso 1 2 calc SR
C4 C 0.3517(3) 0.8612(3) 0.1400(3) 0.0304(10) Uani 1 1 d .
O4 O 0.0000 1.0000 0.2500 0.16(2) Uiso 0.50 12 d SP
O5 O 0.2590(12) 1.0326(14) 0.0000 0.107(6) Uiso 0.50 2 d SP
O5' O 0.288(2) 1.114(2) 0.0000 0.161(9) Uiso 0.50 2 d SP

loop_
_atom_site_aniso_label
_atom_site_aniso_U_11
_atom_site_aniso_U_22
_atom_site_aniso_U_33
_atom_site_aniso_U_23
_atom_site_aniso_U_13
_atom_site_aniso_U_12
Eu1 0.0203(2) 0.0203(2) 0.0194(3) 0.000 0.000 0.01014(11)
Mn1 0.0216(7) 0.0170(5) 0.0204(5) 0.000 0.000 0.0061(6)
N1 0.0226(15) 0.0226(15) 0.026(2) 0.004(2) 0.004(2) 0.0110(18)
O1 0.0363(19) 0.0302(15) 0.0336(15) 0.0112(12) 0.0129(13) 0.0186(15)
O2 0.050(2) 0.0316(19) 0.051(2) 0.0232(16) 0.0252(18) 0.0236(17)
O3 0.031(2) 0.025(2) 0.039(2) 0.000 0.000 0.015(2)
C1 0.031(2) 0.020(2) 0.033(2) 0.0049(18) 0.0056(19) 0.013(2)
C2 0.039(3) 0.035(3) 0.060(3) 0.024(3) 0.014(3) 0.023(2)
C3 0.049(3) 0.049(3) 0.077(5) 0.018(5) 0.018(5) 0.039(3)
C4 0.030(2) 0.031(2) 0.028(2) 0.0055(18) 0.0045(18) 0.014(2)

loop_
_atom_type_symbol
_atom_type_description
_atom_type_scat_dispersion_real
_atom_type_scat_dispersion_imag
_atom_type_scat_source
C C 0.0033 0.0016 'International Tables Vol C Tables 4.2.6.8 and 6.1.1.4'
H H 0.0000 0.0000 'International Tables Vol C Tables 4.2.6.8 and 6.1.1.4'
N N 0.0061 0.0033 'International Tables Vol C Tables 4.2.6.8 and 6.1.1.4'
O O 0.0106 0.0060 'International Tables Vol C Tables 4.2.6.8 and 6.1.1.4'
Mn Mn 0.3368 0.7283 'International Tables Vol C Tables 4.2.6.8 and 6.1.1.4'
Eu Eu -0.1578 3.6682 'International Tables Vol C Tables 4.2.6.8 and 6.1.1.4'

loop_
_geom_angle_atom_site_label_1
_geom_angle_atom_site_label_2
_geom_angle_atom_site_label_3
_geom_angle
_geom_angle_site_symmetry_1
_geom_angle_site_symmetry_3
O1 Eu1 O1 146.49(14) 11 2_665
O1 Eu1 O1 86.63(14) 11 .
O1 Eu1 O1 78.79(11) 2_665 .
O1 Eu1 O1 78.79(11) 11 10_665
O1 Eu1 O1 86.63(14) 2_665 10_665
O1 Eu1 O1 127.88(14) . 10_665
O1 Eu1 O1 78.79(11) 11 12_565
O1 Eu1 O1 127.88(14) 2_665 12_565
O1 Eu1 O1 146.49(14) . 12_565
O1 Eu1 O1 78.79(11) 10_665 12_565
O1 Eu1 O1 127.88(14) 11 3_565
O1 Eu1 O1 78.79(11) 2_665 3_565
O1 Eu1 O1 78.79(11) . 3_565
O1 Eu1 O1 146.49(14) 10_665 3_565
O1 Eu1 O1 86.63(14) 12_565 3_565
O1 Eu1 N1 73.24(7) 11 .
O1 Eu1 N1 73.24(7) 2_665 .
O1 Eu1 N1 63.94(7) . .
O1 Eu1 N1 63.94(7) 10_665 .
O1 Eu1 N1 136.69(7) 12_565 .
O1 Eu1 N1 136.69(7) 3_565 .
O1 Eu1 N1 136.69(7) 11 2_665
O1 Eu1 N1 63.94(7) 2_665 2_665
O1 Eu1 N1 136.69(7) . 2_665
O1 Eu1 N1 73.24(7) 10_665 2_665
O1 Eu1 N1 63.94(7) 12_565 2_665
O1 Eu1 N1 73.24(7) 3_565 2_665
N1 Eu1 N1 120.0 . 2_665
O1 Eu1 N1 63.94(7) 11 3_565
O1 Eu1 N1 136.69(7) 2_665 3_565
O1 Eu1 N1 73.24(7) . 3_565
O1 Eu1 N1 136.69(7) 10_665 3_565
O1 Eu1 N1 73.24(7) 12_565 3_565
O1 Eu1 N1 63.94(7) 3_565 3_565
N1 Eu1 N1 120.0 . 3_565
N1 Eu1 N1 120.0 2_665 3_565
O2 Mn1 O2 180.0 16 4_675
O2 Mn1 O2 92.5(2) 16 13_675
O2 Mn1 O2 87.5(2) 4_675 13_675
O2 Mn1 O2 87.5(2) 16 .
O2 Mn1 O2 92.5(2) 4_675 .
O2 Mn1 O2 180.00(19) 13_675 .
O2 Mn1 O3 89.88(11) 16 13_675
O2 Mn1 O3 90.12(11) 4_675 13_675
O2 Mn1 O3 90.12(11) 13_675 13_675
O2 Mn1 O3 89.88(11) . 13_675
O2 Mn1 O3 90.12(11) 16 .
O2 Mn1 O3 89.88(11) 4_675 .
O2 Mn1 O3 89.88(11) 13_675 .
O2 Mn1 O3 90.12(11) . .
O3 Mn1 O3 180.000(1) 13_675 .
C1 N1 C1 118.2(5) 10_665 .
C1 N1 Eu1 120.9(2) 10_665 .
C1 N1 Eu1 120.9(2) . .
C4 O1 Eu1 123.5(3) . .
C4 O2 Mn1 133.2(3) . .
N1 C1 C2 122.2(4) . .
N1 C1 C4 114.4(4) . .
C2 C1 C4 123.4(4) . .
C3 C2 C1 119.0(5) . .
C3 C2 H2A 120.5 . .
C1 C2 H2A 120.5 . .
C2 C3 C2 119.4(6) . 10_665
C2 C3 H3A 120.3 . .
C2 C3 H3A 120.3 10_665 .
O2 C4 O1 125.5(4) . .
O2 C4 C1 117.7(4) . .
O1 C4 C1 116.8(4) . .

loop_
_geom_bond_atom_site_label_1
_geom_bond_atom_site_label_2
_geom_bond_distance
_geom_bond_site_symmetry_2
Eu1 O1 2.448(3) 11
Eu1 O1 2.448(3) 2_665
Eu1 O1 2.448(3) .
Eu1 O1 2.448(3) 10_665
Eu1 O1 2.448(3) 12_565
Eu1 O1 2.448(3) 3_565
Eu1 N1 2.504(4) .
Eu1 N1 2.504(4) 2_665
Eu1 N1 2.504(4) 3_565
Mn1 O2 2.125(3) 16
Mn1 O2 2.125(3) 4_675
Mn1 O2 2.125(3) 13_675
Mn1 O2 2.125(3) .
Mn1 O3 2.262(4) 13_675
Mn1 O3 2.262(4) .
N1 C1 1.328(5) 10_665
N1 C1 1.328(5) .
O1 C4 1.273(5) .
O2 C4 1.237(5) .
C1 C2 1.366(6) .
C1 C4 1.497(6) .
C2 C3 1.357(6) .
C2 H2A 0.9300 .
C3 C2 1.357(6) 10_665
C3 H3A 0.9300 .
O5 O5' 1.09(2) .

loop_
_geom_torsion_atom_site_label_1
_geom_torsion_atom_site_label_2
_geom_torsion_atom_site_label_3
_geom_torsion_atom_site_label_4
_geom_torsion
_geom_torsion_site_symmetry_1
_geom_torsion_site_symmetry_4
O1 Eu1 N1 C1 -87.6(2) 11 10_665
O1 Eu1 N1 C1 92.4(2) 2_665 10_665
O1 Eu1 N1 C1 177.9(2) . 10_665
O1 Eu1 N1 C1 -2.1(2) 10_665 10_665
O1 Eu1 N1 C1 -35.6(2) 12_565 10_665
O1 Eu1 N1 C1 144.4(2) 3_565 10_665
N1 Eu1 N1 C1 47.1(2) 2_665 10_665
N1 Eu1 N1 C1 -132.9(2) 3_565 10_665
O1 Eu1 N1 C1 92.4(2) 11 .
O1 Eu1 N1 C1 -87.6(2) 2_665 .
O1 Eu1 N1 C1 -2.1(2) . .
O1 Eu1 N1 C1 177.9(2) 10_665 .
O1 Eu1 N1 C1 144.4(2) 12_565 .
O1 Eu1 N1 C1 -35.6(2) 3_565 .
N1 Eu1 N1 C1 -132.9(2) 2_665 .
N1 Eu1 N1 C1 47.1(2) 3_565 .
O1 Eu1 O1 C4 -67.1(3) 11 .
O1 Eu1 O1 C4 82.6(4) 2_665 .
O1 Eu1 O1 C4 5.9(3) 10_665 .
O1 Eu1 O1 C4 -130.9(3) 12_565 .
O1 Eu1 O1 C4 163.2(3) 3_565 .
N1 Eu1 O1 C4 5.9(3) . .
N1 Eu1 O1 C4 112.9(3) 2_665 .
N1 Eu1 O1 C4 -130.9(3) 3_565 .
O2 Mn1 O2 C4 102.3(5) 16 .
O2 Mn1 O2 C4 -77.7(5) 4_675 .
O2 Mn1 O2 C4 145.6(5) 13_675 .
O3 Mn1 O2 C4 12.4(5) 13_675 .
O3 Mn1 O2 C4 -167.6(5) . .
C1 N1 C1 C2 -0.1(4) 10_665 .
Eu1 N1 C1 C2 179.9(4) . .
C1 N1 C1 C4 179.1(4) 10_665 .
Eu1 N1 C1 C4 -0.9(4) . .
N1 C1 C2 C3 0.1(7) . .
C4 C1 C2 C3 -179.0(4) . .
C1 C2 C3 C2 -0.1(4) . 10_665
Mn1 O2 C4 O1 2.9(8) . .
Mn1 O2 C4 C1 -177.0(3) . .
Eu1 O1 C4 O2 171.5(4) . .
Eu1 O1 C4 C1 -8.6(5) . .
N1 C1 C4 O2 -174.2(4) . .
C2 C1 C4 O2 5.0(7) . .
N1 C1 C4 O1 5.9(6) . .
C2 C1 C4 O1 -174.9(5) . .
